data_7006185
loop_
_publ_author_name
'Errington, R. John'
'Petkar, Sagar S.'
'Middleton, Paul S.'
'McFarlane, William'
'Clegg, William'
'Coxall, Robert A.'
'Harrington, Ross W.'

_publ_section_title
;
 Non-aqueous synthetic methodology for TiW(5) polyoxometalates:
 protonolysis of [(MeO)TiW(5)O(18)](3-) with alcohols, water and
 phenols.
;
_journal_issue 44
_journal_name_full 'Dalton transactions (Cambridge, England : 2003)'
_journal_page_first 5211
_journal_page_last 5222
_journal_paper_doi 10.1039/b709732h
_journal_year 2007
_chemical_formula_moiety '3 C16 H36 N +,C3 H7 O19 Ti W5 3-'
_chemical_formula_sum 'C51 H115 N3 O19 Ti W5'
_chemical_formula_weight 2041.61
_chemical_name_systematic
;
?
;
_space_group_IT_number 14
_symmetry_cell_setting monoclinic
_symmetry_space_group_name_Hall '-P 2ybc'
_symmetry_space_group_name_H-M 'P 1 21/c 1'
_atom_sites_solution_hydrogens geom
_atom_sites_solution_primary direct
_atom_sites_solution_secondary difmap
_audit_creation_method SHELXL-97
_cell_angle_alpha 90.00
_cell_angle_beta 95.487(11)
_cell_angle_gamma 90.00
_cell_formula_units_Z 4
_cell_length_a 18.276(2)
_cell_length_b 16.240(3)
_cell_length_c 23.808(4)
_cell_measurement_reflns_used 201
_cell_measurement_temperature 150(2)
_cell_measurement_theta_max 27.50
_cell_measurement_theta_min 2.50
_cell_volume 7033.9(19)
_computing_cell_refinement EvalCCD
_computing_data_collection 'Nonius COLLECT'
_computing_data_reduction EvalCCD
_computing_molecular_graphics 'Bruker SHELXTL'
_computing_publication_material 'Bruker SHELXTL and local programs'
_computing_structure_refinement 'Bruker SHELXTL'
_computing_structure_solution SIR2002
_diffrn_ambient_temperature 150(2)
_diffrn_measured_fraction_theta_full 0.978
_diffrn_measured_fraction_theta_max 0.978
_diffrn_measurement_device_type 'Nonius KappaCCD diffractometer'
_diffrn_measurement_method '\f and \w scans'
_diffrn_radiation_monochromator graphite
_diffrn_radiation_source 'sealed tube'
_diffrn_radiation_type MoK\a
_diffrn_radiation_wavelength 0.71073
_diffrn_reflns_av_R_equivalents 0.0463
_diffrn_reflns_av_sigmaI/netI 0.0545
_diffrn_reflns_limit_h_max 20
_diffrn_reflns_limit_h_min -20
_diffrn_reflns_limit_k_max 18
_diffrn_reflns_limit_k_min -18
_diffrn_reflns_limit_l_max 26
_diffrn_reflns_limit_l_min -27
_diffrn_reflns_number 39201
_diffrn_reflns_theta_full 24.00
_diffrn_reflns_theta_max 24.00
_diffrn_reflns_theta_min 3.92
_diffrn_standards_number 0
_exptl_absorpt_coefficient_mu 8.314
_exptl_absorpt_correction_T_max 0.136
_exptl_absorpt_correction_T_min 0.128
_exptl_absorpt_correction_type multi-scan
_exptl_absorpt_process_details SADABS
_exptl_crystal_colour colourless
_exptl_crystal_density_diffrn 1.928
_exptl_crystal_density_method 'not measured'
_exptl_crystal_description block
_exptl_crystal_F_000 3944
_exptl_crystal_size_max 0.42
_exptl_crystal_size_mid 0.40
_exptl_crystal_size_min 0.40
_refine_diff_density_max 2.565
_refine_diff_density_min -2.459
_refine_diff_density_rms 0.227
_refine_ls_extinction_method none
_refine_ls_goodness_of_fit_ref 1.093
_refine_ls_hydrogen_treatment constr
_refine_ls_matrix_type full
_refine_ls_number_parameters 715
_refine_ls_number_reflns 10797
_refine_ls_number_restraints 310
_refine_ls_restrained_S_all 1.086
_refine_ls_R_factor_all 0.1089
_refine_ls_R_factor_gt 0.0594
_refine_ls_shift/su_max 0.078
_refine_ls_shift/su_mean 0.005
_refine_ls_structure_factor_coef Fsqd
_refine_ls_weighting_details 'calc w=1/[\s^2^(Fo^2^)+(0.0521P)^2^+184.6787P] where P=(Fo^2^+2Fc^2^)/3'
_refine_ls_weighting_scheme calc
_refine_ls_wR_factor_gt 0.1398
_refine_ls_wR_factor_ref 0.1762
_reflns_number_gt 7093
_reflns_number_total 10797
_reflns_threshold_expression I>2\s(I)
_cod_data_source_file b709732h.txt
_cod_data_source_block rje384_(TBA)3[3]
_cod_original_cell_volume 7033.9(17)
_cod_original_sg_symbol_H-M 'P 21/c'
_cod_database_code 7006185

loop_
_symmetry_equiv_pos_as_xyz
'x, y, z'
'-x, y+1/2, -z+1/2'
'-x, -y, -z'
'x, -y-1/2, z-1/2'

loop_
_atom_site_label
_atom_site_type_symbol
_atom_site_fract_x
_atom_site_fract_y
_atom_site_fract_z
_atom_site_U_iso_or_equiv
_atom_site_adp_type
_atom_site_occupancy
_atom_site_symmetry_multiplicity
_atom_site_calc_flag
_atom_site_refinement_flags
_atom_site_disorder_assembly
_atom_site_disorder_group
W1 W 0.65383(3) 0.20553(4) 0.18369(3) 0.0430(2) Uani 1 1 d . . .
W2 W 0.83399(4) 0.21758(7) 0.18981(3) 0.0706(3) Uani 1 1 d . . .
W3 W 0.84941(4) 0.11716(5) 0.31050(3) 0.0566(2) Uani 1 1 d . . .
W4 W 0.66909(4) 0.10382(5) 0.30410(4) 0.0643(3) Uani 1 1 d . . .
W5 W 0.74816(4) 0.28632(4) 0.29657(3) 0.0508(2) Uani 1 1 d . . .
Ti1 Ti 0.7530(2) 0.0412(2) 0.20248(18) 0.0721(12) Uani 1 1 d . . .
O1 O 0.7586(13) -0.0501(11) 0.1626(10) 0.165(11) Uani 1 1 d . . .
O2 O 0.8937(8) 0.2667(16) 0.1492(7) 0.140(9) Uani 1 1 d . . .
O3 O 0.5828(7) 0.2415(8) 0.1375(5) 0.066(4) Uani 1 1 d . . .
O4 O 0.6102(8) 0.0622(11) 0.3480(8) 0.113(7) Uani 1 1 d . . .
O5 O 0.9202(7) 0.0847(10) 0.3579(6) 0.087(5) Uani 1 1 d . . .
O6 O 0.7453(11) 0.3775(9) 0.3315(7) 0.113(7) Uani 1 1 d . . .
O7 O 0.8341(8) 0.0278(8) 0.2605(6) 0.087(5) Uani 1 1 d . . .
O8 O 0.8200(9) 0.1083(10) 0.1628(6) 0.104(7) Uani 1 1 d . . .
O9 O 0.6751(7) 0.1007(8) 0.1567(6) 0.074(4) Uani 1 1 d . . .
O10 O 0.6877(8) 0.0178(7) 0.2537(8) 0.092(5) Uani 1 1 d . . .
O11 O 0.6819(6) 0.2153(8) 0.3329(5) 0.057(3) Uani 1 1 d . . .
O12 O 0.6705(6) 0.2979(6) 0.2366(5) 0.050(3) Uani 1 1 d . . .
O13 O 0.8139(6) 0.3094(8) 0.2418(5) 0.062(4) Uani 1 1 d . . .
O14 O 0.8269(6) 0.2270(7) 0.3384(5) 0.051(3) Uani 1 1 d . . .
O15 O 0.8978(6) 0.1751(9) 0.2535(5) 0.071(4) Uani 1 1 d . . .
O16 O 0.7398(6) 0.2477(8) 0.1514(5) 0.060(3) Uani 1 1 d . . .
O17 O 0.6055(6) 0.1538(7) 0.2436(6) 0.061(3) Uani 1 1 d . . .
O18 O 0.7637(7) 0.0815(8) 0.3453(6) 0.066(4) Uani 1 1 d . . .
O19 O 0.7513(5) 0.1628(6) 0.2467(4) 0.036(2) Uani 1 1 d . . .
N1 N 0.7480(11) 0.1148(11) 0.5121(8) 0.081(5) Uani 1 1 d . . .
C1 C 0.8250(14) 0.119(2) 0.5401(12) 0.122(10) Uani 1 1 d U . .
H1A H 0.8345 0.0695 0.5627 0.146 Uiso 1 1 calc R . .
H1B H 0.8290 0.1657 0.5654 0.146 Uiso 1 1 calc R . .
C2 C 0.8835(17) 0.126(3) 0.4994(16) 0.186(12) Uani 1 1 d U . .
H2A H 0.8818 0.1793 0.4808 0.224 Uiso 1 1 calc R . .
H2B H 0.8791 0.0828 0.4712 0.224 Uiso 1 1 calc R . .
C3 C 1.016(3) 0.140(5) 0.508(3) 0.35(3) Uani 1 1 d U . .
H3A H 1.0631 0.1378 0.5293 0.518 Uiso 1 1 calc R . .
H3B H 1.0065 0.1958 0.4951 0.518 Uiso 1 1 calc R . .
H3C H 1.0153 0.1041 0.4761 0.518 Uiso 1 1 calc R . .
C4 C 0.9594(18) 0.115(4) 0.543(2) 0.234(16) Uani 1 1 d U . .
H4A H 0.9586 0.1510 0.5760 0.280 Uiso 1 1 calc R . .
H4B H 0.9662 0.0588 0.5558 0.280 Uiso 1 1 calc R . .
C5 C 0.7372(14) 0.0431(17) 0.4688(10) 0.101(7) Uani 1 1 d U . .
H5A H 0.7704 0.0512 0.4399 0.121 Uiso 1 1 calc R . .
H5B H 0.6874 0.0455 0.4507 0.121 Uiso 1 1 calc R . .
C6 C 0.7507(17) -0.0442(18) 0.4947(12) 0.120(8) Uani 1 1 d U . .
H6A H 0.7988 -0.0468 0.5156 0.144 Uiso 1 1 calc R . .
H6B H 0.7139 -0.0566 0.5202 0.144 Uiso 1 1 calc R . .
C7 C 0.746(2) -0.107(2) 0.4458(15) 0.159(12) Uani 1 1 d U . .
H7A H 0.6981 -0.1033 0.4243 0.191 Uiso 1 1 calc R . .
H7B H 0.7834 -0.0953 0.4207 0.191 Uiso 1 1 calc R . .
C8 C 0.757(3) -0.190(2) 0.472(2) 0.220(19) Uani 1 1 d U . .
H8A H 0.7563 -0.2307 0.4425 0.330 Uiso 1 1 calc R . .
H8B H 0.7184 -0.2012 0.4953 0.330 Uiso 1 1 calc R . .
H8C H 0.8036 -0.1917 0.4941 0.330 Uiso 1 1 calc R . .
C9 C 0.6962(14) 0.1044(13) 0.5594(9) 0.085(6) Uani 1 1 d U . .
H9A H 0.7077 0.0525 0.5783 0.102 Uiso 1 1 calc R . .
H9B H 0.7069 0.1479 0.5869 0.102 Uiso 1 1 calc R . .
C10 C 0.6152(14) 0.1060(14) 0.5410(9) 0.086(6) Uani 1 1 d U . .
H10A H 0.6052 0.0753 0.5062 0.103 Uiso 1 1 calc R . .
H10B H 0.5991 0.1624 0.5342 0.103 Uiso 1 1 calc R . .
C11 C 0.5726(16) 0.0672(14) 0.5879(10) 0.101(7) Uani 1 1 d U . .
H11A H 0.5883 0.0105 0.5936 0.121 Uiso 1 1 calc R . .
H11B H 0.5853 0.0966 0.6230 0.121 Uiso 1 1 calc R . .
C12 C 0.4928(16) 0.0690(16) 0.5749(13) 0.121(9) Uani 1 1 d U . .
H12A H 0.4697 0.0449 0.6055 0.182 Uiso 1 1 calc R . .
H12B H 0.4796 0.0384 0.5409 0.182 Uiso 1 1 calc R . .
H12C H 0.4767 0.1250 0.5697 0.182 Uiso 1 1 calc R . .
C13 C 0.7253(13) 0.1906(14) 0.4772(9) 0.083(6) Uani 1 1 d U . .
H13A H 0.6740 0.1854 0.4631 0.100 Uiso 1 1 calc R . .
H13B H 0.7538 0.1926 0.4448 0.100 Uiso 1 1 calc R . .
C14 C 0.7361(15) 0.2719(15) 0.5101(10) 0.100(7) Uani 1 1 d DU . .
H14A H 0.7881 0.2842 0.5177 0.120 Uiso 1 1 calc R . .
H14B H 0.7148 0.2679 0.5458 0.120 Uiso 1 1 calc R . .
C15 C 0.6963(18) 0.3421(15) 0.4721(11) 0.124(9) Uani 1 1 d DU . .
H15A H 0.6448 0.3284 0.4632 0.148 Uiso 1 1 calc R . .
H15B H 0.7189 0.3473 0.4371 0.148 Uiso 1 1 calc R . .
N2 N 0.4860(8) -0.0803(10) 0.1931(6) 0.063(4) Uani 1 1 d . . .
C16 C 0.7039(19) 0.4291(16) 0.5075(13) 0.144(12) Uani 1 1 d DU . .
H16A H 0.6818 0.4727 0.4845 0.215 Uiso 1 1 calc R . .
H16B H 0.7550 0.4411 0.5173 0.215 Uiso 1 1 calc R . .
H16C H 0.6795 0.4241 0.5412 0.215 Uiso 1 1 calc R . .
C17 C 0.4205(11) -0.0496(13) 0.2200(10) 0.077(5) Uani 1 1 d U . .
H17A H 0.4069 -0.0907 0.2466 0.092 Uiso 1 1 calc R . .
H17B H 0.3798 -0.0441 0.1909 0.092 Uiso 1 1 calc R . .
C18 C 0.4312(14) 0.0331(16) 0.2510(10) 0.097(6) Uani 1 1 d U . .
H18A H 0.4498 0.0734 0.2259 0.116 Uiso 1 1 calc R . .
H18B H 0.4674 0.0265 0.2832 0.116 Uiso 1 1 calc R . .
C19 C 0.356(2) 0.066(2) 0.2722(15) 0.155(11) Uani 1 1 d U . .
H19A H 0.3352 0.0225 0.2933 0.186 Uiso 1 1 calc R . .
H19B H 0.3679 0.1113 0.2982 0.186 Uiso 1 1 calc R . .
C20 C 0.299(3) 0.095(4) 0.228(2) 0.26(2) Uani 1 1 d U . .
H20A H 0.2589 0.1189 0.2462 0.391 Uiso 1 1 calc R . .
H20B H 0.2812 0.0494 0.2054 0.391 Uiso 1 1 calc R . .
H20C H 0.3195 0.1357 0.2052 0.391 Uiso 1 1 calc R . .
C21 C 0.5503(10) -0.0983(12) 0.2365(8) 0.065(5) Uani 1 1 d U . .
H21A H 0.5611 -0.0490 0.2588 0.078 Uiso 1 1 calc R . .
H21B H 0.5930 -0.1105 0.2168 0.078 Uiso 1 1 calc R . .
C22 C 0.5386(10) -0.1698(13) 0.2770(8) 0.068(5) Uani 1 1 d U . .
H22A H 0.4981 -0.1569 0.2990 0.082 Uiso 1 1 calc R . .
H22B H 0.5260 -0.2193 0.2554 0.082 Uiso 1 1 calc R . .
C23 C 0.6088(12) -0.1851(14) 0.3169(10) 0.082(6) Uani 1 1 d U . .
H23A H 0.6496 -0.1939 0.2943 0.098 Uiso 1 1 calc R . .
H23B H 0.6195 -0.1360 0.3394 0.098 Uiso 1 1 calc R . .
C24 C 0.6040(16) -0.2557(18) 0.3549(13) 0.125(10) Uani 1 1 d U . .
H24A H 0.6499 -0.2621 0.3777 0.187 Uiso 1 1 calc R . .
H24B H 0.5936 -0.3047 0.3330 0.187 Uiso 1 1 calc R . .
H24C H 0.5654 -0.2464 0.3788 0.187 Uiso 1 1 calc R . .
C25 C 0.4622(11) -0.1577(12) 0.1607(10) 0.076(5) Uani 1 1 d U . .
H25A H 0.4442 -0.1969 0.1869 0.091 Uiso 1 1 calc R . .
H25B H 0.4215 -0.1439 0.1332 0.091 Uiso 1 1 calc R . .
C26 C 0.5206(13) -0.1991(12) 0.1306(9) 0.077(5) Uani 1 1 d U . .
H26A H 0.5357 -0.1627 0.1015 0.093 Uiso 1 1 calc R . .
H26B H 0.5632 -0.2099 0.1571 0.093 Uiso 1 1 calc R . .
C27 C 0.4931(16) -0.2782(14) 0.1043(12) 0.110(8) Uani 1 1 d U . .
H27A H 0.4499 -0.2675 0.0784 0.132 Uiso 1 1 calc R . .
H27B H 0.4789 -0.3151 0.1335 0.132 Uiso 1 1 calc R . .
C28 C 0.553(2) -0.3199(16) 0.0721(14) 0.141(11) Uani 1 1 d U . .
H28A H 0.5344 -0.3712 0.0566 0.212 Uiso 1 1 calc R . .
H28B H 0.5958 -0.3299 0.0977 0.212 Uiso 1 1 calc R . .
H28C H 0.5653 -0.2845 0.0422 0.212 Uiso 1 1 calc R . .
C29 C 0.5165(11) -0.0170(13) 0.1547(8) 0.071(6) Uani 1 1 d U . .
H29A H 0.5576 -0.0413 0.1377 0.085 Uiso 1 1 calc R . .
H29B H 0.5353 0.0293 0.1775 0.085 Uiso 1 1 calc R . .
C30 C 0.4612(12) 0.0146(13) 0.1082(9) 0.079(6) Uani 1 1 d U . .
H30A H 0.4210 0.0422 0.1243 0.095 Uiso 1 1 calc R . .
H30B H 0.4412 -0.0308 0.0851 0.095 Uiso 1 1 calc R . .
C31 C 0.5032(13) 0.0776(12) 0.0709(9) 0.080(6) Uani 1 1 d U . .
H31A H 0.5250 0.1211 0.0949 0.096 Uiso 1 1 calc R . .
H31B H 0.5425 0.0490 0.0543 0.096 Uiso 1 1 calc R . .
C32 C 0.4507(18) 0.1152(15) 0.0241(11) 0.122(10) Uani 1 1 d U . .
H32A H 0.4773 0.1524 0.0021 0.183 Uiso 1 1 calc R . .
H32B H 0.4125 0.1447 0.0405 0.183 Uiso 1 1 calc R . .
H32C H 0.4293 0.0722 0.0002 0.183 Uiso 1 1 calc R . .
N3 N 0.9826(9) 0.4422(12) 0.3018(8) 0.120(10) Uani 1 1 d D . .
C33 C 1.0210(15) 0.5074(15) 0.3368(11) 0.134(11) Uani 1 1 d DU . .
H33A H 1.0489 0.5416 0.3131 0.161 Uiso 1 1 calc R . .
H33B H 1.0554 0.4820 0.3652 0.161 Uiso 1 1 calc R . .
C34 C 0.963(2) 0.567(3) 0.3685(19) 0.189(14) Uani 1 1 d U . .
H34A H 0.9699 0.6225 0.3558 0.226 Uiso 1 1 calc R . .
H34B H 0.9790 0.5655 0.4086 0.226 Uiso 1 1 calc R . .
C35 C 0.872(3) 0.548(5) 0.362(3) 0.37(3) Uani 1 1 d DU . .
H35A H 0.8563 0.5739 0.3258 0.441 Uiso 1 1 calc R . .
H35B H 0.8696 0.4897 0.3546 0.441 Uiso 1 1 calc R . .
C36 C 0.798(2) 0.563(4) 0.398(2) 0.34(3) Uani 1 1 d DU . .
H36A H 0.7594 0.5254 0.3845 0.510 Uiso 1 1 calc R . .
H36B H 0.7802 0.6186 0.3924 0.510 Uiso 1 1 calc R . .
H36C H 0.8109 0.5537 0.4374 0.510 Uiso 1 1 calc R . .
C37 C 0.9237(15) 0.4762(18) 0.2630(13) 0.225(19) Uani 1 1 d DU . .
H37A H 0.9007 0.4319 0.2403 0.270 Uiso 1 1 calc R . .
H37B H 0.8866 0.5001 0.2847 0.270 Uiso 1 1 calc R . .
C38 C 0.945(3) 0.528(2) 0.232(3) 0.216(18) Uani 1 1 d U . .
H38A H 0.9881 0.5071 0.2159 0.259 Uiso 1 1 calc R . .
H38B H 0.9607 0.5760 0.2546 0.259 Uiso 1 1 calc R . .
C39 C 0.886(3) 0.560(3) 0.179(3) 0.25(2) Uani 1 1 d U . .
H39A H 0.8812 0.5123 0.1546 0.299 Uiso 1 1 calc R . .
H39B H 0.8396 0.5618 0.1967 0.299 Uiso 1 1 calc R . .
C40 C 0.879(3) 0.629(3) 0.140(3) 0.27(2) Uani 1 1 d U . .
H40A H 0.8333 0.6255 0.1167 0.403 Uiso 1 1 calc R . .
H40B H 0.9191 0.6278 0.1166 0.403 Uiso 1 1 calc R . .
H40C H 0.8806 0.6800 0.1608 0.403 Uiso 1 1 calc R . .
C41 C 0.952(2) 0.380(2) 0.3381(13) 0.41(4) Uani 1 1 d DU . .
H41A H 0.9369 0.3324 0.3155 0.487 Uiso 1 1 calc R . .
H41B H 0.9087 0.4027 0.3530 0.487 Uiso 1 1 calc R . .
C42 C 1.007(4) 0.353(5) 0.388(3) 0.44(4) Uani 1 1 d DU . .
H42A H 1.0341 0.4002 0.4038 0.532 Uiso 1 1 calc R . .
H42B H 1.0419 0.3139 0.3748 0.532 Uiso 1 1 calc R . .
C43 C 0.960(4) 0.311(5) 0.434(3) 0.48(4) Uani 1 1 d DU . .
H43A H 0.9786 0.2548 0.4359 0.573 Uiso 1 1 calc R . .
H43B H 0.9113 0.3075 0.4149 0.573 Uiso 1 1 calc R . .
C44 C 0.945(6) 0.331(6) 0.501(3) 0.57(5) Uani 1 1 d DU . .
H44A H 0.9287 0.2819 0.5185 0.857 Uiso 1 1 calc R . .
H44B H 0.9082 0.3730 0.5018 0.857 Uiso 1 1 calc R . .
H44C H 0.9899 0.3499 0.5217 0.857 Uiso 1 1 calc R . .
C45 C 1.0380(18) 0.402(2) 0.2689(16) 0.213(17) Uani 1 1 d DU . .
H45A H 1.0578 0.4452 0.2469 0.256 Uiso 1 1 calc R . .
H45B H 1.0776 0.3850 0.2966 0.256 Uiso 1 1 calc R . .
C46 C 1.028(2) 0.346(3) 0.238(2) 0.203(15) Uani 1 1 d U . .
H46A H 1.0148 0.3705 0.2013 0.243 Uiso 1 1 calc R . .
H46B H 0.9835 0.3199 0.2486 0.243 Uiso 1 1 calc R . .
C47 C 1.070(2) 0.284(3) 0.227(2) 0.196(16) Uani 1 1 d U . .
H47A H 1.0389 0.2372 0.2178 0.235 Uiso 1 1 calc R . .
H47B H 1.1001 0.2711 0.2620 0.235 Uiso 1 1 calc R . .
C48 C 1.116(3) 0.295(4) 0.185(3) 0.28(3) Uani 1 1 d U . .
H48A H 1.1471 0.2474 0.1834 0.413 Uiso 1 1 calc R . .
H48B H 1.1463 0.3428 0.1930 0.413 Uiso 1 1 calc R . .
H48C H 1.0874 0.3019 0.1496 0.413 Uiso 1 1 calc R . .
C49 C 0.738(3) -0.116(4) 0.132(3) 0.25(3) Uani 1 1 d U . .
H49 H 0.6847 -0.1088 0.1260 0.297 Uiso 1 1 calc R . .
C50 C 0.757(4) -0.134(4) 0.074(3) 0.33(3) Uani 1 1 d U . .
H50A H 0.7521 -0.0853 0.0516 0.488 Uiso 1 1 calc R . .
H50B H 0.7246 -0.1761 0.0574 0.488 Uiso 1 1 calc R . .
H50C H 0.8069 -0.1538 0.0756 0.488 Uiso 1 1 calc R . .
C51 C 0.744(3) -0.203(4) 0.163(3) 0.31(3) Uani 1 1 d U . .
H51A H 0.7371 -0.1964 0.2017 0.465 Uiso 1 1 calc R . .
H51B H 0.7919 -0.2261 0.1592 0.465 Uiso 1 1 calc R . .
H51C H 0.7072 -0.2394 0.1452 0.465 Uiso 1 1 calc R . .

loop_
_atom_site_aniso_label
_atom_site_aniso_U_11
_atom_site_aniso_U_22
_atom_site_aniso_U_33
_atom_site_aniso_U_23
_atom_site_aniso_U_13
_atom_site_aniso_U_12
W1 0.0384(3) 0.0429(4) 0.0466(4) -0.0054(3) -0.0014(3) 0.0033(3)
W2 0.0405(4) 0.1298(8) 0.0430(5) 0.0161(5) 0.0122(3) -0.0031(4)
W3 0.0413(4) 0.0756(5) 0.0531(5) 0.0099(4) 0.0051(3) 0.0162(4)
W4 0.0439(4) 0.0673(5) 0.0824(7) 0.0296(5) 0.0099(4) -0.0105(4)
W5 0.0616(4) 0.0444(4) 0.0448(5) -0.0063(3) -0.0034(3) 0.0006(3)
Ti1 0.070(2) 0.0421(19) 0.098(3) -0.034(2) -0.022(2) 0.0315(17)
O1 0.22(2) 0.082(12) 0.17(2) -0.082(14) -0.073(18) 0.085(14)
O2 0.068(10) 0.29(3) 0.065(11) 0.067(14) 0.021(8) -0.026(13)
O3 0.066(8) 0.069(8) 0.057(9) -0.011(7) -0.016(6) 0.021(6)
O4 0.067(9) 0.145(15) 0.129(15) 0.090(13) 0.016(9) -0.021(9)
O5 0.055(8) 0.132(13) 0.073(11) 0.018(9) 0.002(7) 0.032(8)
O6 0.176(17) 0.059(9) 0.091(13) -0.029(8) -0.054(12) 0.029(10)
O7 0.110(11) 0.060(8) 0.086(11) -0.011(8) -0.014(9) 0.049(8)
O8 0.112(12) 0.132(13) 0.061(10) -0.066(10) -0.031(9) 0.080(11)
O9 0.069(8) 0.067(8) 0.081(10) -0.037(7) -0.018(7) 0.021(7)
O10 0.092(10) 0.024(6) 0.152(16) -0.007(8) -0.028(10) 0.001(6)
O11 0.051(6) 0.084(9) 0.039(7) 0.008(6) 0.016(5) 0.012(6)
O12 0.060(7) 0.035(6) 0.053(7) -0.009(5) -0.002(6) 0.015(5)
O13 0.068(8) 0.075(8) 0.044(7) 0.018(6) 0.003(6) -0.039(7)
O14 0.058(7) 0.054(7) 0.038(7) 0.006(5) -0.002(5) -0.001(5)
O15 0.031(6) 0.130(12) 0.052(8) 0.001(8) 0.005(5) 0.005(7)
O16 0.062(7) 0.092(9) 0.026(7) 0.009(6) 0.008(5) -0.004(7)
O17 0.039(6) 0.054(7) 0.088(10) 0.014(7) 0.001(6) -0.004(5)
O18 0.067(8) 0.064(8) 0.069(9) 0.038(7) 0.016(7) 0.004(6)
O19 0.031(5) 0.037(5) 0.041(6) -0.003(5) 0.006(4) 0.004(4)
N1 0.103(14) 0.086(13) 0.054(11) -0.017(10) -0.001(10) -0.004(11)
C1 0.092(14) 0.17(3) 0.10(2) -0.058(19) -0.015(13) -0.008(17)
C2 0.111(16) 0.31(3) 0.14(2) -0.11(2) 0.019(13) -0.02(2)
C3 0.14(2) 0.61(7) 0.30(6) -0.12(6) 0.04(3) -0.14(5)
C4 0.091(14) 0.40(4) 0.21(3) -0.13(3) 0.002(17) -0.05(3)
C5 0.092(15) 0.135(15) 0.072(16) -0.050(14) -0.008(13) 0.012(15)
C6 0.125(17) 0.132(15) 0.097(18) -0.057(13) -0.020(15) 0.024(16)
C7 0.17(2) 0.146(17) 0.15(2) -0.087(18) -0.06(2) 0.03(2)
C8 0.28(4) 0.142(18) 0.22(4) -0.08(2) -0.06(4) 0.04(3)
C9 0.148(13) 0.065(12) 0.045(12) 0.008(10) 0.021(12) -0.012(14)
C10 0.139(13) 0.076(13) 0.049(12) 0.005(10) 0.037(11) -0.014(13)
C11 0.172(16) 0.070(13) 0.067(14) -0.003(11) 0.051(14) -0.032(15)
C12 0.165(16) 0.086(17) 0.12(2) -0.002(16) 0.061(18) -0.063(18)
C13 0.092(14) 0.109(12) 0.050(13) 0.001(11) 0.015(11) -0.031(12)
C14 0.138(18) 0.110(13) 0.052(13) 0.001(10) 0.009(13) -0.029(13)
C15 0.18(2) 0.104(13) 0.085(18) 0.026(11) -0.009(17) -0.042(15)
N2 0.056(9) 0.084(11) 0.048(10) 0.018(8) -0.003(7) -0.029(8)
C16 0.21(3) 0.103(14) 0.11(2) 0.028(14) -0.04(2) -0.037(19)
C17 0.070(12) 0.078(12) 0.081(15) 0.037(10) 0.004(10) -0.032(10)
C18 0.113(15) 0.114(15) 0.063(14) 0.001(12) 0.006(12) -0.014(13)
C19 0.17(2) 0.20(2) 0.11(2) 0.026(19) 0.044(17) 0.05(2)
C20 0.18(3) 0.36(6) 0.24(5) 0.05(4) 0.00(3) 0.10(4)
C21 0.064(11) 0.080(12) 0.050(11) 0.000(8) 0.008(8) -0.033(9)
C22 0.062(10) 0.092(13) 0.050(11) 0.005(9) 0.005(8) -0.019(10)
C23 0.073(12) 0.092(14) 0.076(14) 0.007(10) -0.011(10) -0.008(11)
C24 0.14(2) 0.12(2) 0.12(2) 0.037(15) -0.017(18) 0.008(18)
C25 0.075(12) 0.061(12) 0.087(16) 0.006(10) -0.016(10) -0.032(9)
C26 0.102(14) 0.061(11) 0.066(13) 0.008(9) -0.011(10) -0.028(9)
C27 0.14(2) 0.060(12) 0.12(2) -0.010(11) -0.030(15) -0.026(12)
C28 0.22(3) 0.073(17) 0.13(3) -0.018(15) 0.00(2) -0.007(19)
C29 0.084(13) 0.083(13) 0.042(11) 0.000(8) -0.005(9) -0.051(11)
C30 0.101(14) 0.070(12) 0.066(13) 0.014(9) 0.001(10) -0.025(10)
C31 0.128(17) 0.046(11) 0.067(13) 0.003(8) 0.009(11) -0.028(10)
C32 0.21(3) 0.085(17) 0.064(16) 0.022(12) -0.012(16) -0.020(18)
N3 0.051(11) 0.20(3) 0.111(19) 0.063(18) 0.016(11) -0.028(14)
C33 0.18(2) 0.11(2) 0.12(2) -0.044(16) 0.058(19) -0.112(18)
C34 0.19(2) 0.22(3) 0.17(3) 0.02(3) 0.09(2) -0.03(2)
C35 0.18(2) 0.55(9) 0.39(7) 0.17(7) 0.10(3) -0.02(4)
C36 0.17(3) 0.57(8) 0.30(6) 0.16(6) 0.07(3) -0.12(4)
C37 0.23(4) 0.10(2) 0.38(5) -0.03(3) 0.22(3) -0.04(2)
C38 0.22(3) 0.10(2) 0.37(5) -0.01(3) 0.22(3) 0.00(2)
C39 0.24(4) 0.16(3) 0.38(6) -0.03(3) 0.19(3) 0.00(3)
C40 0.27(5) 0.22(5) 0.34(6) -0.01(4) 0.17(4) 0.00(4)
C41 0.43(6) 0.54(7) 0.22(5) 0.16(5) -0.10(4) -0.42(6)
C42 0.47(6) 0.57(7) 0.26(5) 0.20(5) -0.10(4) -0.37(6)
C43 0.51(7) 0.58(7) 0.32(5) 0.27(5) -0.11(5) -0.39(6)
C44 0.59(9) 0.72(9) 0.41(6) 0.27(7) 0.06(7) -0.34(8)
C45 0.20(3) 0.14(3) 0.28(5) -0.04(3) -0.03(3) 0.05(3)
C46 0.15(3) 0.18(3) 0.27(4) -0.06(3) -0.01(2) 0.04(2)
C47 0.14(3) 0.18(3) 0.26(4) -0.08(3) -0.03(3) 0.03(2)
C48 0.22(5) 0.33(6) 0.27(6) -0.16(4) 0.03(3) 0.01(4)
C49 0.17(3) 0.26(5) 0.32(6) -0.19(5) 0.09(4) -0.01(4)
C50 0.34(6) 0.37(6) 0.27(5) -0.22(4) 0.02(5) 0.07(5)
C51 0.19(4) 0.32(6) 0.43(6) -0.11(5) 0.05(5) 0.01(6)

loop_
_atom_type_symbol
_atom_type_description
_atom_type_scat_dispersion_real
_atom_type_scat_dispersion_imag
_atom_type_scat_source
C C 0.0033 0.0016 'International Tables Vol C Tables 4.2.6.8 and 6.1.1.4'
H H 0.0000 0.0000 'International Tables Vol C Tables 4.2.6.8 and 6.1.1.4'
N N 0.0061 0.0033 'International Tables Vol C Tables 4.2.6.8 and 6.1.1.4'
O O 0.0106 0.0060 'International Tables Vol C Tables 4.2.6.8 and 6.1.1.4'
Ti Ti 0.2776 0.4457 'International Tables Vol C Tables 4.2.6.8 and 6.1.1.4'
W W -0.8490 6.8722 'International Tables Vol C Tables 4.2.6.8 and 6.1.1.4'

loop_
_geom_angle_atom_site_label_1
_geom_angle_atom_site_label_2
_geom_angle_atom_site_label_3
_geom_angle
_geom_angle_site_symmetry_1
_geom_angle_site_symmetry_3
_geom_angle_publ_flag
O3 W1 O9 105.0(6) . . ?
O3 W1 O12 102.2(5) . . ?
O3 W1 O16 102.5(6) . . ?
O3 W1 O17 104.4(6) . . ?
O3 W1 O19 177.5(5) . . ?
O9 W1 O12 152.8(5) . . ?
O9 W1 O16 89.0(6) . . ?
O9 W1 O17 89.0(6) . . ?
O9 W1 O19 77.2(4) . . ?
O12 W1 O16 84.4(5) . . ?
O12 W1 O17 85.0(5) . . ?
O12 W1 O19 75.6(4) . . ?
O16 W1 O17 152.6(5) . . ?
O16 W1 O19 76.2(4) . . ?
O17 W1 O19 76.7(4) . . ?
O2 W2 O8 108.3(10) . . ?
O2 W2 O13 99.6(9) . . ?
O2 W2 O15 103.6(6) . . ?
O2 W2 O16 101.6(7) . . ?
O2 W2 O19 175.1(9) . . ?
O8 W2 O13 152.1(6) . . ?
O8 W2 O15 89.1(6) . . ?
O8 W2 O16 89.5(6) . . ?
O8 W2 O19 76.3(6) . . ?
O13 W2 O15 85.0(5) . . ?
O13 W2 O16 84.0(5) . . ?
O13 W2 O19 75.7(4) . . ?
O15 W2 O16 153.8(5) . . ?
O15 W2 O19 77.5(4) . . ?
O16 W2 O19 76.8(4) . . ?
O5 W3 O7 103.7(7) . . ?
O5 W3 O14 103.1(6) . . ?
O5 W3 O15 104.2(6) . . ?
O5 W3 O18 102.6(6) . . ?
O5 W3 O19 179.0(6) . . ?
O7 W3 O14 153.2(5) . . ?
O7 W3 O15 88.9(7) . . ?
O7 W3 O18 87.8(7) . . ?
O7 W3 O19 77.1(4) . . ?
O14 W3 O15 85.4(5) . . ?
O14 W3 O18 85.6(5) . . ?
O14 W3 O19 76.2(4) . . ?
O15 W3 O18 153.1(5) . . ?
O15 W3 O19 76.4(4) . . ?
O18 W3 O19 76.8(4) . . ?
O4 W4 O10 104.9(9) . . ?
O4 W4 O11 102.4(8) . . ?
O4 W4 O17 104.6(6) . . ?
O4 W4 O18 101.5(6) . . ?
O4 W4 O19 178.2(7) . . ?
O10 W4 O11 152.7(6) . . ?
O10 W4 O17 88.2(6) . . ?
O10 W4 O18 88.7(6) . . ?
O10 W4 O19 76.5(5) . . ?
O11 W4 O17 85.2(5) . . ?
O11 W4 O18 85.7(5) . . ?
O11 W4 O19 76.2(4) . . ?
O17 W4 O18 153.6(5) . . ?
O17 W4 O19 76.5(4) . . ?
O18 W4 O19 77.3(4) . . ?
O6 W5 O11 104.5(8) . . ?
O6 W5 O12 102.9(6) . . ?
O6 W5 O13 102.5(8) . . ?
O6 W5 O14 103.8(6) . . ?
O6 W5 O19 178.7(6) . . ?
O11 W5 O12 86.6(5) . . ?
O11 W5 O13 153.0(5) . . ?
O11 W5 O14 86.5(5) . . ?
O11 W5 O19 76.2(4) . . ?
O12 W5 O13 86.7(5) . . ?
O12 W5 O14 153.4(4) . . ?
O12 W5 O19 76.0(4) . . ?
O13 W5 O14 87.9(5) . . ?
O13 W5 O19 76.8(4) . . ?
O14 W5 O19 77.3(4) . . ?
O1 Ti1 O7 102.0(7) . . ?
O1 Ti1 O8 97.9(11) . . ?
O1 Ti1 O9 101.0(7) . . ?
O1 Ti1 O10 105.0(11) . . ?
O1 Ti1 O19 174.6(10) . . ?
O7 Ti1 O8 86.3(7) . . ?
O7 Ti1 O9 156.3(5) . . ?
O7 Ti1 O10 90.3(7) . . ?
O7 Ti1 O19 79.0(4) . . ?
O8 Ti1 O9 84.9(6) . . ?
O8 Ti1 O10 157.1(5) . . ?
O8 Ti1 O19 76.9(4) . . ?
O9 Ti1 O10 89.3(6) . . ?
O9 Ti1 O19 77.6(4) . . ?
O10 Ti1 O19 80.2(5) . . ?
Ti1 O1 C49 160(3) . . ?
W3 O7 Ti1 114.9(6) . . ?
W2 O8 Ti1 115.4(7) . . ?
W1 O9 Ti1 114.8(6) . . ?
W4 O10 Ti1 116.0(6) . . ?
W4 O11 W5 117.3(6) . . ?
W1 O12 W5 117.4(5) . . ?
W2 O13 W5 116.5(5) . . ?
W3 O14 W5 116.7(5) . . ?
W2 O15 W3 116.0(5) . . ?
W1 O16 W2 116.2(6) . . ?
W1 O17 W4 116.4(5) . . ?
W3 O18 W4 116.6(6) . . ?
W1 O19 W2 90.6(4) . . ?
W1 O19 W3 179.0(5) . . ?
W1 O19 W4 90.2(3) . . ?
W1 O19 W5 91.0(3) . . ?
W1 O19 Ti1 90.2(4) . . ?
W2 O19 W3 89.9(3) . . ?
W2 O19 W4 178.4(5) . . ?
W2 O19 W5 91.0(3) . . ?
W2 O19 Ti1 91.4(4) . . ?
W3 O19 W4 89.2(3) . . ?
W3 O19 W5 89.8(3) . . ?
W3 O19 Ti1 88.9(3) . . ?
W4 O19 W5 90.4(3) . . ?
W4 O19 Ti1 87.2(3) . . ?
W5 O19 Ti1 177.3(5) . . ?
C1 N1 C5 112.3(19) . . ?
C1 N1 C9 107.2(19) . . ?
C1 N1 C13 114(2) . . ?
C5 N1 C9 110.6(18) . . ?
C5 N1 C13 103.4(17) . . ?
C9 N1 C13 109.5(17) . . ?
N1 C1 C2 114(2) . . ?
C1 C2 C4 101(3) . . ?
C2 C4 C3 102(4) . . ?
N1 C5 C6 115(2) . . ?
C5 C6 C7 108(2) . . ?
C6 C7 C8 107(3) . . ?
N1 C9 C10 116.2(18) . . ?
C9 C10 C11 109(2) . . ?
C10 C11 C12 113(2) . . ?
N1 C13 C14 113.6(17) . . ?
C13 C14 C15 107.2(19) . . ?
C14 C15 C16 108(2) . . ?
C17 N2 C21 111.8(15) . . ?
C17 N2 C25 107.0(14) . . ?
C17 N2 C29 112.8(16) . . ?
C21 N2 C25 110.6(15) . . ?
C21 N2 C29 103.6(12) . . ?
C25 N2 C29 111.1(15) . . ?
N2 C17 C18 115.3(16) . . ?
C17 C18 C19 112(2) . . ?
C18 C19 C20 117(3) . . ?
N2 C21 C22 115.4(14) . . ?
C21 C22 C23 110.5(15) . . ?
C22 C23 C24 114.2(19) . . ?
N2 C25 C26 115.6(15) . . ?
C25 C26 C27 111(2) . . ?
C26 C27 C28 111(2) . . ?
N2 C29 C30 114.3(15) . . ?
C29 C30 C31 107.5(17) . . ?
C30 C31 C32 111.1(19) . . ?
C33 N3 C37 111.5(11) . . ?
C33 N3 C41 110.1(11) . . ?
C33 N3 C45 107.6(11) . . ?
C37 N3 C41 109.4(11) . . ?
C37 N3 C45 109.5(11) . . ?
C41 N3 C45 108.7(11) . . ?
N3 C33 C34 112(2) . . ?
C33 C34 C35 122(4) . . ?
C34 C35 C36 140(5) . . ?
N3 C37 C38 113(3) . . ?
C37 C38 C39 117(5) . . ?
C38 C39 C40 137(5) . . ?
N3 C41 C42 113(3) . . ?
C41 C42 C43 107(5) . . ?
C42 C43 C44 136(6) . . ?
N3 C45 C46 127(4) . . ?
C45 C46 C47 131(5) . . ?
C46 C47 C48 117(6) . . ?
O1 C49 C50 126(6) . . ?
O1 C49 C51 118(6) . . ?
C50 C49 C51 104(4) . . ?

loop_
_geom_bond_atom_site_label_1
_geom_bond_atom_site_label_2
_geom_bond_distance
_geom_bond_site_symmetry_2
_geom_bond_publ_flag
W1 O3 1.721(11) . ?
W1 O9 1.874(12) . ?
W1 O12 1.964(10) . ?
W1 O16 1.939(11) . ?
W1 O17 1.939(12) . ?
W1 O19 2.322(9) . ?
W2 O2 1.722(15) . ?
W2 O8 1.897(15) . ?
W2 O13 1.994(14) . ?
W2 O15 1.948(12) . ?
W2 O16 1.933(12) . ?
W2 O19 2.302(10) . ?
W3 O5 1.716(12) . ?
W3 O7 1.882(14) . ?
W3 O14 1.962(11) . ?
W3 O15 1.935(13) . ?
W3 O18 1.929(12) . ?
W3 O19 2.357(9) . ?
W4 O4 1.711(14) . ?
W4 O10 1.893(15) . ?
W4 O11 1.942(13) . ?
W4 O17 1.940(12) . ?
W4 O18 1.938(12) . ?
W4 O19 2.331(10) . ?
W5 O6 1.702(14) . ?
W5 O11 1.935(12) . ?
W5 O12 1.923(11) . ?
W5 O13 1.893(11) . ?
W5 O14 1.928(11) . ?
W5 O19 2.334(9) . ?
Ti1 O1 1.768(15) . ?
Ti1 O7 1.938(14) . ?
Ti1 O8 1.95(2) . ?
Ti1 O9 1.962(13) . ?
Ti1 O10 1.827(18) . ?
Ti1 O19 2.240(10) . ?
O1 C49 1.33(5) . ?
N1 C1 1.50(3) . ?
N1 C5 1.56(3) . ?
N1 C9 1.55(3) . ?
N1 C13 1.52(3) . ?
C1 C2 1.51(4) . ?
C2 C4 1.66(5) . ?
C3 C4 1.45(6) . ?
C5 C6 1.56(4) . ?
C6 C7 1.54(3) . ?
C7 C8 1.50(5) . ?
C9 C10 1.50(3) . ?
C10 C11 1.55(3) . ?
C11 C12 1.46(4) . ?
C13 C14 1.54(3) . ?
C14 C15 1.59(3) . ?
C15 C16 1.64(3) . ?
N2 C17 1.49(3) . ?
N2 C21 1.52(2) . ?
N2 C25 1.52(2) . ?
N2 C29 1.52(2) . ?
C17 C18 1.54(3) . ?
C18 C19 1.60(4) . ?
C19 C20 1.48(5) . ?
C21 C22 1.54(3) . ?
C22 C23 1.54(3) . ?
C23 C24 1.47(3) . ?
C25 C26 1.50(3) . ?
C26 C27 1.50(3) . ?
C27 C28 1.55(4) . ?
C29 C30 1.52(3) . ?
C30 C31 1.60(3) . ?
C31 C32 1.53(3) . ?
N3 C33 1.48(2) . ?
N3 C37 1.46(2) . ?
N3 C41 1.47(2) . ?
N3 C45 1.49(2) . ?
C33 C34 1.66(4) . ?
C34 C35 1.69(6) . ?
C35 C36 1.69(3) . ?
C37 C38 1.21(4) . ?
C38 C39 1.66(7) . ?
C39 C40 1.47(7) . ?
C41 C42 1.54(7) . ?
C42 C43 1.61(4) . ?
C43 C44 1.68(4) . ?
C45 C46 1.18(5) . ?
C46 C47 1.29(5) . ?
C47 C48 1.39(6) . ?
C49 C50 1.49(7) . ?
C49 C51 1.58(8) . ?
